data_7001513
loop_
_publ_author_name
'Biswas, Chaitali'
'Drew, Michael G. B.'
'Estrader, Marta'
'Ghosh, Ashutosh'

_publ_section_title
;
 Copper(II) complexes of mono-anionic glutamate: anionic influence in
 the variations of molecular and supramolecular structures
;
_journal_issue 25
_journal_name_full 'Dalton Transactions'
_journal_page_first 5015
_journal_page_last 5022
_journal_paper_doi 10.1039/b906015d
_journal_year 2009
_chemical_formula_sum 'C25 H29 B2 Cu1.5 F8 N5 O6.5'
_chemical_formula_weight 772.46
_chemical_name_systematic
;
?
;
_space_group_IT_number 5
_symmetry_cell_setting monoclinic
_symmetry_space_group_name_Hall 'I 2y'
_symmetry_space_group_name_H-M 'I 1 2 1'
_atom_sites_solution_hydrogens geom
_atom_sites_solution_primary direct
_atom_sites_solution_secondary difmap
_audit_creation_method SHELXL-97
_cell_angle_alpha 90.00
_cell_angle_beta 92.265(9)
_cell_angle_gamma 90.00
_cell_formula_units_Z 4
_cell_length_a 12.5604(9)
_cell_length_b 6.9287(5)
_cell_length_c 35.989(3)
_cell_measurement_reflns_used 8143
_cell_measurement_temperature 150(2)
_cell_measurement_theta_max 30.00
_cell_measurement_theta_min 2.27
_cell_volume 3129.6(4)
_computing_cell_refinement 'Crysalis, Oxford Diffraction'
_computing_data_collection 'Crysalis, Oxford Diffraction'
_computing_data_reduction 'Crysalis, Oxford Diffraction'
_computing_molecular_graphics PLATON(Spek,2004)
_computing_structure_refinement 'SHELXL-97 (Sheldrick, 1997)'
_computing_structure_solution 'SHELXS-97 (Sheldrick, 1997)'
_diffrn_ambient_temperature 150(2)
_diffrn_measured_fraction_theta_full 0.969
_diffrn_measured_fraction_theta_max 0.969
_diffrn_measurement_device 'Oxford Diffaction X-Calibur System'
_diffrn_measurement_method '321 frames, counting time 10 s.'
_diffrn_radiation_monochromator graphite
_diffrn_radiation_source 'fine-focus sealed tube'
_diffrn_radiation_type MoK\a
_diffrn_radiation_wavelength 0.71073
_diffrn_reflns_av_R_equivalents 0.0761
_diffrn_reflns_av_sigmaI/netI 0.3028
_diffrn_reflns_limit_h_max 17
_diffrn_reflns_limit_h_min -7
_diffrn_reflns_limit_k_max 5
_diffrn_reflns_limit_k_min -9
_diffrn_reflns_limit_l_max 50
_diffrn_reflns_limit_l_min -49
_diffrn_reflns_number 8143
_diffrn_reflns_theta_full 30.00
_diffrn_reflns_theta_max 30.00
_diffrn_reflns_theta_min 2.27
_diffrn_standards_decay_% n/a
_diffrn_standards_interval_count n/a
_diffrn_standards_interval_time n/a
_diffrn_standards_number n/a
_exptl_absorpt_coefficient_mu 1.126
_exptl_absorpt_correction_T_max 1.000
_exptl_absorpt_correction_T_min 0.784
_exptl_absorpt_correction_type empirical
_exptl_absorpt_process_details 'ABSPACK, Oxford Diffraction Ltd'
_exptl_crystal_colour blue
_exptl_crystal_density_diffrn 1.639
_exptl_crystal_density_method 'not measured'
_exptl_crystal_description needle
_exptl_crystal_F_000 1566
_exptl_crystal_size_max 0.30
_exptl_crystal_size_mid 0.05
_exptl_crystal_size_min 0.05
_refine_diff_density_max 0.811
_refine_diff_density_min -0.602
_refine_diff_density_rms 0.133
_refine_ls_abs_structure_details 'Flack H D (1983), Acta Cryst. A39, 876-881'
_refine_ls_abs_structure_Flack 0.04(3)
_refine_ls_extinction_method none
_refine_ls_goodness_of_fit_ref 0.948
_refine_ls_hydrogen_treatment mixed
_refine_ls_matrix_type full
_refine_ls_number_parameters 427
_refine_ls_number_reflns 5984
_refine_ls_number_restraints 88
_refine_ls_restrained_S_all 0.944
_refine_ls_R_factor_all 0.1406
_refine_ls_R_factor_gt 0.0700
_refine_ls_shift/su_max 0.002
_refine_ls_shift/su_mean 0.000
_refine_ls_structure_factor_coef Fsqd
_refine_ls_weighting_details
;
_refine_ls_weighting_details
w=1/[\s^2^(Fo^2^)+(0.0750P)^2^+0.0000P] where P=(Fo^2^+2Fc^2^)/3
;
_refine_ls_weighting_scheme calc
_refine_ls_wR_factor_gt 0.1650
_refine_ls_wR_factor_ref 0.1852
_reflns_number_gt 2507
_reflns_number_total 5984
_reflns_threshold_expression >2sigma(I)
_cod_data_source_file b906015d.txt
_cod_data_source_block 1
_cod_original_sg_symbol_H-M I2
_cod_original_formula_sum 'C25 H29 B2 Cu1.50 F8 N5 O6.50'
_cod_database_code 7001513

loop_
_symmetry_equiv_pos_as_xyz
'x, y, z'
'-x, y, -z'
'x+1/2, y+1/2, z+1/2'
'-x+1/2, y+1/2, -z+1/2'

loop_
_atom_site_label
_atom_site_type_symbol
_atom_site_fract_x
_atom_site_fract_y
_atom_site_fract_z
_atom_site_U_iso_or_equiv
_atom_site_adp_type
_atom_site_occupancy
_atom_site_symmetry_multiplicity
_atom_site_calc_flag
_atom_site_refinement_flags
_atom_site_disorder_assembly
_atom_site_disorder_group
Cu1 Cu -0.13670(8) 0.23033(17) 0.20450(3) 0.0266(3) Uani 1 1 d . . .
Cu2 Cu 0.0000 0.0076(3) 0.0000 0.0286(5) Uani 1 2 d S . .
N22 N -0.0242(6) 0.3424(11) 0.1722(2) 0.0249(18) Uani 1 1 d . . .
C21 C 0.0715(7) 0.3953(14) 0.1833(3) 0.028(2) Uani 1 1 d U . .
H21 H 0.0937 0.3712 0.2078 0.034 Uiso 1 1 calc R . .
C20 C 0.1447(7) 0.4893(17) 0.1592(3) 0.035(3) Uani 1 1 d U . .
H20 H 0.2110 0.5341 0.1678 0.042 Uiso 1 1 calc R . .
C19 C 0.1091(7) 0.5084(16) 0.1221(3) 0.031(2) Uani 1 1 d U . .
H19 H 0.1544 0.5607 0.1049 0.037 Uiso 1 1 calc R . .
C18 C 0.0076(7) 0.4509(14) 0.1105(3) 0.031(2) Uani 1 1 d U . .
H18 H -0.0175 0.4704 0.0861 0.037 Uiso 1 1 calc R . .
C17 C -0.0560(7) 0.3627(13) 0.1366(3) 0.023(2) Uani 1 1 d U . .
C16 C -0.1690(6) 0.3120(13) 0.1281(2) 0.0164(19) Uani 1 1 d U . .
C15 C -0.2215(7) 0.3262(17) 0.0921(3) 0.036(3) Uani 1 1 d U . .
H15 H -0.1863 0.3768 0.0721 0.043 Uiso 1 1 calc R . .
C14 C -0.3274(7) 0.2620(14) 0.0878(2) 0.027(2) Uani 1 1 d U . .
H14 H -0.3636 0.2670 0.0648 0.032 Uiso 1 1 calc R . .
C13 C -0.3749(7) 0.1929(15) 0.1180(2) 0.032(2) Uani 1 1 d . . .
H13 H -0.4455 0.1536 0.1153 0.038 Uiso 1 1 calc R . .
C12 C -0.3258(8) 0.1772(12) 0.1521(3) 0.031(2) Uani 1 1 d U . .
H12 H -0.3613 0.1273 0.1722 0.037 Uiso 1 1 calc R . .
N11 N -0.2214(5) 0.2379(15) 0.15603(17) 0.0263(17) Uani 1 1 d . . .
N41 N 0.0949(6) 0.0444(11) 0.0451(2) 0.0244(18) Uani 1 1 d . . .
C42 C 0.1903(7) 0.1154(17) 0.0455(3) 0.035(3) Uani 1 1 d . . .
H42 H 0.2165 0.1634 0.0236 0.042 Uiso 1 1 calc R . .
C43 C 0.2545(7) 0.1221(15) 0.0777(3) 0.037(3) Uani 1 1 d . . .
H43 H 0.3250 0.1627 0.0773 0.044 Uiso 1 1 calc R . .
C44 C 0.2084(10) 0.0647(17) 0.1112(3) 0.054(4) Uani 1 1 d . . .
H44 H 0.2459 0.0806 0.1338 0.065 Uiso 1 1 calc R . .
C45 C 0.1121(8) -0.0115(17) 0.1103(3) 0.038(3) Uani 1 1 d . . .
H45 H 0.0849 -0.0691 0.1313 0.045 Uiso 1 1 calc R . .
C46 C 0.0529(7) -0.0030(15) 0.0773(2) 0.026(2) Uani 1 1 d U . .
C47 C -0.0628(7) -0.0770(13) 0.0727(2) 0.022(2) Uani 1 1 d . . .
C48 C -0.1245(7) -0.1364(13) 0.1021(2) 0.027(2) Uani 1 1 d . . .
H48 H -0.0959 -0.1355 0.1264 0.032 Uiso 1 1 calc R . .
C49 C -0.2300(8) -0.1977(15) 0.0948(3) 0.036(3) Uani 1 1 d . . .
H49 H -0.2735 -0.2312 0.1141 0.044 Uiso 1 1 calc R . .
C50 C -0.2667(7) -0.2066(13) 0.0590(3) 0.027(2) Uani 1 1 d . . .
H50 H -0.3340 -0.2559 0.0530 0.033 Uiso 1 1 calc R . .
C51 C -0.2028(8) -0.1417(13) 0.0321(3) 0.033(2) Uani 1 1 d . . .
H51 H -0.2302 -0.1461 0.0077 0.040 Uiso 1 1 calc R . .
N52 N -0.1031(7) -0.0715(12) 0.03758(19) 0.033(2) Uani 1 1 d . . .
O31 O -0.2550(4) 0.1504(9) 0.23222(16) 0.0291(16) Uani 1 1 d . . .
O32 O -0.3059(4) 0.0828(9) 0.29050(15) 0.0199(14) Uani 1 1 d . . .
C32 C -0.2402(6) 0.1117(13) 0.2671(2) 0.0140(17) Uani 1 1 d . . .
C33 C -0.1210(7) 0.1018(15) 0.2791(2) 0.025(2) Uani 1 1 d . . .
H33 H -0.0960 -0.0303 0.2751 0.030 Uiso 1 1 calc R . .
N34 N -0.0598(5) 0.2367(14) 0.25394(17) 0.0234(16) Uani 1 1 d . . .
H34A H 0.0077 0.1958 0.2520 0.028 Uiso 1 1 calc R . .
H34B H -0.0588 0.3574 0.2632 0.028 Uiso 1 1 calc R . .
C35 C -0.0976(6) 0.1546(14) 0.3202(2) 0.023(2) Uani 1 1 d . . .
H35A H -0.1055 0.2930 0.3232 0.027 Uiso 1 1 calc R . .
H35B H -0.1499 0.0922 0.3353 0.027 Uiso 1 1 calc R . .
C36 C 0.0135(6) 0.0956(15) 0.3344(2) 0.024(2) Uani 1 1 d U . .
H36A H 0.0661 0.1613 0.3199 0.029 Uiso 1 1 calc R . .
H36B H 0.0224 -0.0421 0.3308 0.029 Uiso 1 1 calc R . .
C37 C 0.0334(9) 0.1438(17) 0.3754(3) 0.040(3) Uani 1 1 d . . .
O38 O -0.0372(5) 0.2101(13) 0.39465(16) 0.0426(18) Uani 1 1 d . . .
O39 O 0.1289(6) 0.0831(13) 0.3893(2) 0.061(2) Uani 1 1 d . . .
H39 H 0.1383 0.1236 0.4106 0.073 Uiso 1 1 calc R . .
B1 B 0.0000 0.480(2) 0.0000 0.024(4) Uani 1 2 d S . .
F11 F -0.0706(4) 0.3690(8) 0.01827(14) 0.0382(15) Uani 1 1 d . . .
F12 F 0.0553(5) 0.6073(10) 0.02472(15) 0.0522(17) Uani 1 1 d . . .
B2 B 0.3938(11) 0.089(2) 0.2040(4) 0.044(3) Uani 1 1 d U . .
F21 F 0.3464(4) -0.0813(10) 0.21662(18) 0.0559(19) Uani 1 1 d . . .
F22 F 0.3115(4) 0.2282(11) 0.20381(15) 0.0475(15) Uani 1 1 d . . .
F23 F 0.4791(5) 0.1345(9) 0.22701(18) 0.0546(18) Uani 1 1 d . . .
F24 F 0.4245(5) 0.0553(10) 0.16791(16) 0.0594(19) Uani 1 1 d . . .
O1 O -0.0613(8) -0.0950(13) 0.1920(2) 0.067(3) Uani 1 1 d D . .
HO1 H -0.012(7) -0.064(13) 0.208(3) 0.080 Uiso 1 1 d D . .
HO2 H -0.067(9) -0.215(3) 0.188(3) 0.080 Uiso 1 1 d D . .
O2 O 0.1261(6) -0.0083(16) 0.2358(2) 0.079(3) Uani 1 1 d . . .
B3 B 0.5000 0.154(8) 0.0000 0.164(17) Uiso 1 2 d S . .
F31 F 0.5044(11) 0.040(2) 0.0306(4) 0.193(6) Uiso 1 1 d . . .
F32 F 0.5908(7) 0.2616(17) 0.0003(3) 0.124(3) Uiso 1 1 d . . .
O3 O 0.3660(9) 0.6774(19) 0.0409(3) 0.038(4) Uiso 0.50 1 d P . .

loop_
_atom_site_aniso_label
_atom_site_aniso_U_11
_atom_site_aniso_U_22
_atom_site_aniso_U_33
_atom_site_aniso_U_23
_atom_site_aniso_U_13
_atom_site_aniso_U_12
Cu1 0.0219(5) 0.0385(7) 0.0195(5) 0.0015(6) 0.0047(4) -0.0011(7)
Cu2 0.0222(9) 0.0426(12) 0.0211(9) 0.000 0.0025(8) 0.000
N22 0.029(4) 0.020(4) 0.027(4) 0.004(4) 0.015(3) 0.002(4)
C21 0.027(5) 0.025(5) 0.032(5) -0.002(4) -0.002(4) 0.000(4)
C20 0.015(4) 0.052(7) 0.039(5) 0.005(6) -0.004(4) -0.009(5)
C19 0.015(4) 0.041(6) 0.039(5) 0.020(5) 0.018(4) 0.011(5)
C18 0.035(5) 0.026(6) 0.034(5) 0.013(4) 0.017(4) 0.003(5)
C17 0.026(4) 0.010(4) 0.032(4) 0.003(4) 0.003(4) 0.012(4)
C16 0.016(2) 0.016(2) 0.017(2) 0.0007(10) 0.0008(10) 0.0014(10)
C15 0.018(5) 0.054(7) 0.035(5) 0.000(5) -0.016(4) -0.016(5)
C14 0.027(5) 0.029(6) 0.024(4) -0.007(4) -0.007(4) -0.018(5)
C13 0.033(5) 0.030(7) 0.032(5) -0.008(5) 0.009(4) -0.010(5)
C12 0.041(5) 0.010(5) 0.045(5) 0.011(4) 0.024(4) 0.014(4)
N11 0.026(4) 0.033(5) 0.020(3) 0.011(4) 0.003(3) 0.017(4)
N41 0.036(4) 0.013(4) 0.023(4) -0.002(3) 0.001(3) -0.001(4)
C42 0.017(5) 0.055(7) 0.033(5) -0.017(5) 0.003(4) 0.002(5)
C43 0.020(5) 0.024(6) 0.067(8) -0.012(6) 0.000(5) -0.007(5)
C44 0.088(9) 0.043(8) 0.029(6) -0.011(5) -0.029(6) 0.008(7)
C45 0.033(5) 0.043(7) 0.035(6) -0.004(6) -0.012(5) -0.017(6)
C46 0.026(2) 0.026(2) 0.026(2) 0.0007(10) 0.0002(10) 0.0013(10)
C47 0.017(5) 0.015(5) 0.034(5) 0.006(4) 0.010(4) 0.000(4)
C48 0.037(6) 0.020(5) 0.024(5) 0.015(4) 0.010(4) 0.016(5)
C49 0.039(6) 0.024(6) 0.049(7) 0.004(5) 0.024(5) 0.011(5)
C50 0.033(5) 0.013(5) 0.037(6) -0.003(4) 0.008(4) 0.000(4)
C51 0.057(7) 0.015(5) 0.029(5) -0.001(4) 0.022(5) 0.004(5)
N52 0.043(5) 0.042(6) 0.016(4) 0.005(4) 0.005(4) -0.017(4)
O31 0.019(3) 0.039(5) 0.029(4) 0.000(3) 0.004(3) 0.004(3)
O32 0.015(3) 0.024(4) 0.020(3) 0.003(3) -0.006(2) 0.001(3)
C32 0.009(4) 0.014(4) 0.020(4) 0.002(4) 0.008(3) -0.006(4)
C33 0.030(5) 0.021(5) 0.024(5) -0.008(4) -0.001(4) -0.009(4)
N34 0.018(3) 0.031(4) 0.021(3) -0.011(4) 0.002(3) -0.006(4)
C35 0.009(4) 0.036(6) 0.022(4) 0.006(4) -0.009(3) -0.001(4)
C36 0.011(4) 0.046(5) 0.013(4) 0.001(4) -0.009(3) 0.013(4)
C37 0.054(7) 0.046(7) 0.022(5) -0.002(5) 0.005(5) 0.011(6)
O38 0.037(3) 0.063(5) 0.027(3) -0.015(4) -0.011(3) 0.012(4)
O39 0.049(4) 0.098(7) 0.035(4) 0.000(5) -0.014(4) 0.002(5)
B1 0.039(9) 0.002(7) 0.029(8) 0.000 0.004(7) 0.000
F11 0.049(3) 0.030(4) 0.038(3) 0.008(3) 0.028(3) -0.015(3)
F12 0.071(4) 0.046(4) 0.041(3) -0.008(3) 0.021(3) -0.026(3)
B2 0.057(8) 0.034(7) 0.041(7) 0.022(6) 0.001(6) 0.017(7)
F21 0.034(3) 0.067(5) 0.067(4) 0.009(4) 0.000(3) 0.010(3)
F22 0.033(3) 0.054(4) 0.055(3) 0.019(4) -0.010(3) 0.007(4)
F23 0.058(4) 0.038(4) 0.067(4) 0.002(3) -0.005(4) -0.007(3)
F24 0.058(4) 0.076(6) 0.045(4) 0.016(4) 0.014(3) 0.009(4)
O1 0.097(8) 0.049(6) 0.054(6) 0.001(5) 0.012(5) 0.011(5)
O2 0.053(5) 0.115(8) 0.070(6) 0.021(6) 0.003(4) 0.021(6)

loop_
_atom_type_symbol
_atom_type_description
_atom_type_scat_dispersion_real
_atom_type_scat_dispersion_imag
_atom_type_scat_source
C C 0.0033 0.0016 'International Tables Vol C Tables 4.2.6.8 and 6.1.1.4'
H H 0.0000 0.0000 'International Tables Vol C Tables 4.2.6.8 and 6.1.1.4'
O O 0.0106 0.0060 'International Tables Vol C Tables 4.2.6.8 and 6.1.1.4'
Cu Cu 0.3201 1.2651 'International Tables Vol C Tables 4.2.6.8 and 6.1.1.4'
N N 0.0061 0.0033 'International Tables Vol C Tables 4.2.6.8 and 6.1.1.4'
B B 0.0013 0.0007 'International Tables Vol C Tables 4.2.6.8 and 6.1.1.4'
F F 0.0171 0.0103 'International Tables Vol C Tables 4.2.6.8 and 6.1.1.4'

loop_
_geom_angle_atom_site_label_1
_geom_angle_atom_site_label_2
_geom_angle_atom_site_label_3
_geom_angle
_geom_angle_site_symmetry_1
_geom_angle_site_symmetry_3
_geom_angle_publ_flag
O31 Cu1 N34 84.2(3) . . ?
O31 Cu1 N11 93.7(3) . . ?
N34 Cu1 N11 175.9(4) . . ?
O31 Cu1 N22 172.4(3) . . ?
N34 Cu1 N22 100.3(3) . . ?
N11 Cu1 N22 81.4(3) . . ?
N52 Cu2 N52 147.9(5) . 2 ?
N52 Cu2 N41 82.3(3) . . ?
N52 Cu2 N41 101.8(3) 2 . ?
N52 Cu2 N41 101.8(3) . 2 ?
N52 Cu2 N41 82.3(3) 2 2 ?
N41 Cu2 N41 165.3(4) . 2 ?
C21 N22 C17 120.0(8) . . ?
C21 N22 Cu1 126.3(6) . . ?
C17 N22 Cu1 113.8(6) . . ?
N22 C21 C20 123.1(8) . . ?
N22 C21 H21 118.4 . . ?
C20 C21 H21 118.5 . . ?
C19 C20 C21 115.4(8) . . ?
C19 C20 H20 122.3 . . ?
C21 C20 H20 122.3 . . ?
C18 C19 C20 121.1(9) . . ?
C18 C19 H19 119.4 . . ?
C20 C19 H19 119.5 . . ?
C19 C18 C17 117.9(9) . . ?
C19 C18 H18 121.1 . . ?
C17 C18 H18 121.0 . . ?
N22 C17 C18 122.2(8) . . ?
N22 C17 C16 114.8(8) . . ?
C18 C17 C16 122.3(8) . . ?
N11 C16 C15 119.1(8) . . ?
N11 C16 C17 115.9(7) . . ?
C15 C16 C17 124.9(8) . . ?
C14 C15 C16 118.6(9) . . ?
C14 C15 H15 120.7 . . ?
C16 C15 H15 120.7 . . ?
C13 C14 C15 118.0(8) . . ?
C13 C14 H14 121.0 . . ?
C15 C14 H14 121.0 . . ?
C14 C13 C12 124.0(8) . . ?
C14 C13 H13 118.0 . . ?
C12 C13 H13 118.0 . . ?
C13 C12 N11 117.7(8) . . ?
C13 C12 H12 121.1 . . ?
N11 C12 H12 121.2 . . ?
C16 N11 C12 122.7(7) . . ?
C16 N11 Cu1 113.9(6) . . ?
C12 N11 Cu1 123.4(6) . . ?
C42 N41 C46 118.8(8) . . ?
C42 N41 Cu2 125.6(7) . . ?
C46 N41 Cu2 115.6(6) . . ?
N41 C42 C43 122.0(9) . . ?
N41 C42 H42 119.0 . . ?
C43 C42 H42 119.0 . . ?
C42 C43 C44 117.3(9) . . ?
C42 C43 H43 121.3 . . ?
C44 C43 H43 121.4 . . ?
C45 C44 C43 119.8(9) . . ?
C45 C44 H44 120.1 . . ?
C43 C44 H44 120.1 . . ?
C44 C45 C46 117.9(10) . . ?
C44 C45 H45 121.0 . . ?
C46 C45 H45 121.1 . . ?
N41 C46 C45 122.8(8) . . ?
N41 C46 C47 113.2(7) . . ?
C45 C46 C47 123.4(9) . . ?
N52 C47 C48 121.5(8) . . ?
N52 C47 C46 114.1(8) . . ?
C48 C47 C46 124.4(8) . . ?
C47 C48 C49 119.5(8) . . ?
C47 C48 H48 120.2 . . ?
C49 C48 H48 120.3 . . ?
C50 C49 C48 118.5(9) . . ?
C50 C49 H49 120.8 . . ?
C48 C49 H49 120.7 . . ?
C49 C50 C51 118.4(9) . . ?
C49 C50 H50 120.7 . . ?
C51 C50 H50 120.9 . . ?
N52 C51 C50 125.8(9) . . ?
N52 C51 H51 117.1 . . ?
C50 C51 H51 117.1 . . ?
C47 N52 C51 116.1(8) . . ?
C47 N52 Cu2 114.7(6) . . ?
C51 N52 Cu2 128.7(6) . . ?
C32 O31 Cu1 119.0(5) . . ?
O32 C32 O31 129.1(7) . . ?
O32 C32 C33 118.3(7) . . ?
O31 C32 C33 112.5(7) . . ?
N34 C33 C35 110.0(7) . . ?
N34 C33 C32 108.2(7) . . ?
C35 C33 C32 113.8(7) . . ?
N34 C33 H33 108.3 . . ?
C35 C33 H33 108.2 . . ?
C32 C33 H33 108.3 . . ?
C33 N34 Cu1 106.1(4) . . ?
C33 N34 H34A 110.5 . . ?
Cu1 N34 H34A 110.5 . . ?
C33 N34 H34B 110.5 . . ?
Cu1 N34 H34B 110.5 . . ?
H34A N34 H34B 108.7 . . ?
C36 C35 C33 113.2(7) . . ?
C36 C35 H35A 108.9 . . ?
C33 C35 H35A 108.9 . . ?
C36 C35 H35B 108.9 . . ?
C33 C35 H35B 109.0 . . ?
H35A C35 H35B 107.7 . . ?
C35 C36 C37 112.2(8) . . ?
C35 C36 H36A 109.1 . . ?
C37 C36 H36A 109.2 . . ?
C35 C36 H36B 109.1 . . ?
C37 C36 H36B 109.3 . . ?
H36A C36 H36B 107.9 . . ?
O38 C37 O39 123.8(9) . . ?
O38 C37 C36 122.1(9) . . ?
O39 C37 C36 113.5(9) . . ?
C37 O39 H39 109.4 . . ?
F11 B1 F11 111.3(12) . 2 ?
F11 B1 F12 110.0(3) . 2 ?
F11 B1 F12 111.2(3) 2 2 ?
F11 B1 F12 111.2(3) . . ?
F11 B1 F12 110.0(3) 2 . ?
F12 B1 F12 102.9(12) 2 . ?
F23 B2 F24 111.4(10) . . ?
F23 B2 F21 109.5(8) . . ?
F24 B2 F21 107.4(11) . . ?
F23 B2 F22 113.7(11) . . ?
F24 B2 F22 109.7(8) . . ?
F21 B2 F22 104.8(10) . . ?
HO1 O1 HO2 114(2) . . ?
F31 B3 F31 109(4) . 2_655 ?
F31 B3 F32 107.7(7) . . ?
F31 B3 F32 109.4(7) 2_655 . ?
F31 B3 F32 109.4(7) . 2_655 ?
F31 B3 F32 107.7(7) 2_655 2_655 ?
F32 B3 F32 114(4) . 2_655 ?

loop_
_geom_bond_atom_site_label_1
_geom_bond_atom_site_label_2
_geom_bond_distance
_geom_bond_site_symmetry_2
_geom_bond_publ_flag
Cu1 O31 1.905(6) . ?
Cu1 N34 1.991(6) . ?
Cu1 N11 2.008(6) . ?
Cu1 N22 2.019(7) . ?
Cu2 N52 1.986(8) . ?
Cu2 N52 1.986(8) 2 ?
Cu2 N41 1.992(7) . ?
Cu2 N41 1.992(7) 2 ?
N22 C21 1.303(11) . ?
N22 C17 1.337(11) . ?
C21 C20 1.442(13) . ?
C21 H21 0.9300 . ?
C20 C19 1.398(12) . ?
C20 H20 0.9300 . ?
C19 C18 1.385(12) . ?
C19 H19 0.9300 . ?
C18 C17 1.396(12) . ?
C18 H18 0.9300 . ?
C17 C16 1.482(12) . ?
C16 N11 1.326(11) . ?
C16 C15 1.434(12) . ?
C15 C14 1.405(12) . ?
C15 H15 0.9300 . ?
C14 C13 1.349(12) . ?
C14 H14 0.9300 . ?
C13 C12 1.356(12) . ?
C13 H13 0.9300 . ?
C12 N11 1.378(12) . ?
C12 H12 0.9300 . ?
N41 C42 1.295(11) . ?
N41 C46 1.331(11) . ?
C42 C43 1.385(12) . ?
C42 H42 0.9300 . ?
C43 C44 1.416(15) . ?
C43 H43 0.9300 . ?
C44 C45 1.319(15) . ?
C44 H44 0.9300 . ?
C45 C46 1.378(12) . ?
C45 H45 0.9300 . ?
C46 C47 1.544(12) . ?
C47 N52 1.343(10) . ?
C47 C48 1.398(12) . ?
C48 C49 1.408(14) . ?
C48 H48 0.9300 . ?
C49 C50 1.350(13) . ?
C49 H49 0.9300 . ?
C50 C51 1.359(13) . ?
C50 H50 0.9300 . ?
C51 N52 1.351(12) . ?
C51 H51 0.9300 . ?
O31 C32 1.288(9) . ?
O32 C32 1.220(9) . ?
C32 C33 1.543(11) . ?
C33 N34 1.528(12) . ?
C33 C35 1.543(11) . ?
C33 H33 0.9800 . ?
N34 H34A 0.9000 . ?
N34 H34B 0.9000 . ?
C35 C36 1.523(10) . ?
C36 H36A 0.9700 . ?
C36 H36B 0.9700 . ?
C36 C37 1.525(12) . ?
C36 H36A 0.9700 . ?
C36 H36B 0.9700 . ?
C37 O38 1.234(11) . ?
C37 O39 1.348(11) . ?
O39 H39 0.8200 . ?
B1 F11 1.362(10) . ?
B1 F11 1.362(10) 2 ?
B1 F12 1.416(11) 2 ?
B1 F12 1.416(11) . ?
B2 F23 1.365(14) . ?
B2 F24 1.391(14) . ?
B2 F21 1.403(15) . ?
B2 F22 1.414(14) . ?
O1 HO1 0.847(11) . ?
O1 HO2 0.844(10) . ?
B3 F31 1.35(3) . ?
B3 F31 1.35(3) 2_655 ?
B3 F32 1.36(3) . ?
B3 F32 1.36(3) 2_655 ?
